data_7016908
loop_
_publ_author_name
'Czerwinski, Curtis J.'
'Guzei, Ilia A.'
'Riggle, Kevin M.'
'Schroeder, Jason R.'
'Spencer, Lara C.'

_publ_section_title
;
 Haptotropic rearrangement in tricarbonylchromium complexes of
 2-aminobiphenyl and 4-aminobiphenyl.
;
_journal_issue 37
_journal_name_full 'Dalton transactions (Cambridge, England : 2003)'
_journal_page_first 9439
_journal_page_last 9446
_journal_paper_doi 10.1039/c1dt10994d
_journal_volume 40
_journal_year 2011
_chemical_formula_moiety 'C15 H11 Cr N O3'
_chemical_formula_sum 'C15 H11 Cr N O3'
_chemical_formula_weight 305.25
_space_group_IT_number 2
_symmetry_cell_setting triclinic
_symmetry_Int_Tables_number 2
_symmetry_space_group_name_Hall '-P 1'
_symmetry_space_group_name_H-M 'P -1'
_atom_sites_solution_hydrogens geom
_atom_sites_solution_primary direct
_atom_sites_solution_secondary difmap
_cell_angle_alpha 96.810(3)
_cell_angle_beta 108.190(3)
_cell_angle_gamma 90.924(3)
_cell_formula_units_Z 2
_cell_length_a 8.4228(3)
_cell_length_b 8.8378(3)
_cell_length_c 9.1761(4)
_cell_measurement_reflns_used 9962
_cell_measurement_temperature 100(2)
_cell_measurement_theta_max 71.55
_cell_measurement_theta_min 5.05
_cell_volume 643.32(4)
_computing_cell_refinement 'SAINT Ver. 7.24A (Bruker-AXS, 2007)'
_computing_data_collection 'APEX2 Ver. 2.1-4 (Bruker-AXS, 2007)'
_computing_data_reduction 'SAINT Ver. 7.24A'
_computing_molecular_graphics SHELXTL
_computing_publication_material SHELXTL
_computing_structure_refinement SHELXTL
_computing_structure_solution 'SHELXTL (Sheldrick, 2008)'
_diffrn_ambient_temperature 100(2)
_diffrn_measured_fraction_theta_full 0.942
_diffrn_measured_fraction_theta_max 0.942
_diffrn_measurement_device_type 'Bruker SMART APEX2 area detector'
_diffrn_measurement_method '0.50\\% \\w and 0.5 \\% \\f scans'
_diffrn_radiation_monochromator graphite
_diffrn_radiation_source 'fine-focus sealed tube'
_diffrn_radiation_type Cu-K\a
_diffrn_radiation_wavelength 1.54178
_diffrn_reflns_av_R_equivalents 0.0168
_diffrn_reflns_av_sigmaI/netI 0.0106
_diffrn_reflns_limit_h_max 9
_diffrn_reflns_limit_h_min -8
_diffrn_reflns_limit_k_max 10
_diffrn_reflns_limit_k_min -10
_diffrn_reflns_limit_l_max 10
_diffrn_reflns_limit_l_min -11
_diffrn_reflns_number 12763
_diffrn_reflns_theta_full 71.55
_diffrn_reflns_theta_max 71.55
_diffrn_reflns_theta_min 5.05
_exptl_absorpt_coefficient_mu 7.381
_exptl_absorpt_correction_T_max 0.2489
_exptl_absorpt_correction_T_min 0.1412
_exptl_absorpt_correction_type multi-scan
_exptl_absorpt_process_details
;
SADABS (Bruker-AXS, 2007)
;
_exptl_crystal_colour red
_exptl_crystal_density_diffrn 1.576
_exptl_crystal_density_method 'not measured'
_exptl_crystal_description block
_exptl_crystal_F_000 312
_exptl_crystal_size_max 0.44
_exptl_crystal_size_mid 0.29
_exptl_crystal_size_min 0.26
_refine_diff_density_max 0.288
_refine_diff_density_min -0.238
_refine_diff_density_rms 0.046
_refine_ls_extinction_method none
_refine_ls_goodness_of_fit_ref 1.013
_refine_ls_hydrogen_treatment mixed
_refine_ls_matrix_type full
_refine_ls_number_parameters 189
_refine_ls_number_reflns 2365
_refine_ls_number_restraints 0
_refine_ls_restrained_S_all 1.013
_refine_ls_R_factor_all 0.0216
_refine_ls_R_factor_gt 0.0214
_refine_ls_shift/su_max 0.001
_refine_ls_shift/su_mean 0.000
_refine_ls_structure_factor_coef Fsqd
_refine_ls_weighting_details
;
calc w=1/[\\s\^2\^(Fo\^2\^)+(0.0349P)\^2\^+0.3690P]
where P=(Fo\^2\^+2Fc\^2\^)/3
;
_refine_ls_weighting_scheme calc
_refine_ls_wR_factor_gt 0.0586
_refine_ls_wR_factor_ref 0.0587
_reflns_number_gt 2350
_reflns_number_total 2365
_reflns_threshold_expression I>2\\s(I)
_cod_data_source_file c1dt10994d.txt
_cod_data_source_block czerwinski08
_cod_original_sg_symbol_Hall '-P 1 '
_cod_original_sg_symbol_H-M 'P -1 '
_cod_database_code 7016908

loop_
_symmetry_equiv_pos_as_xyz
'x, y, z'
'-x, -y, -z'

loop_
_atom_site_label
_atom_site_type_symbol
_atom_site_fract_x
_atom_site_fract_y
_atom_site_fract_z
_atom_site_U_iso_or_equiv
_atom_site_adp_type
_atom_site_occupancy
_atom_site_symmetry_multiplicity
_atom_site_calc_flag
_atom_site_refinement_flags
Cr1 Cr 0.91027(3) 0.12758(2) 0.24231(2) 0.01201(8) Uani 1 1 d .
O1 O 1.06761(14) -0.17528(12) 0.25122(14) 0.0257(3) Uani 1 1 d .
O2 O 0.65835(13) 0.00428(12) -0.06039(12) 0.0217(2) Uani 1 1 d .
O3 O 0.65681(13) 0.02134(12) 0.37973(12) 0.0206(2) Uani 1 1 d .
N1 N 1.34158(16) 0.17352(15) 0.36530(16) 0.0186(3) Uani 1 1 d .
H1A H 1.367(3) 0.125(2) 0.288(3) 0.027(5) Uiso 1 1 d .
H1B H 1.374(2) 0.136(2) 0.448(2) 0.020(5) Uiso 1 1 d .
C1 C 0.95057(18) 0.33829(15) 0.14862(16) 0.0156(3) Uani 1 1 d .
H1 H 0.8969 0.3616 0.0469 0.019 Uiso 1 1 calc R
C2 C 1.10168(18) 0.26343(16) 0.17917(17) 0.0166(3) Uani 1 1 d .
H2 H 1.1462 0.2341 0.0975 0.020 Uiso 1 1 calc R
C3 C 1.18803(18) 0.23134(15) 0.33077(17) 0.0161(3) Uani 1 1 d .
C4 C 1.10706(18) 0.25927(16) 0.44460(16) 0.0159(3) Uani 1 1 d .
H4 H 1.1556 0.2280 0.5437 0.019 Uiso 1 1 calc R
C5 C 0.95553(18) 0.33284(15) 0.41235(16) 0.0149(3) Uani 1 1 d .
H5 H 0.9046 0.3517 0.4912 0.018 Uiso 1 1 calc R
C6 C 0.87647(18) 0.37971(15) 0.26563(16) 0.0153(3) Uani 1 1 d .
C7 C 0.72546(18) 0.47034(16) 0.23857(16) 0.0157(3) Uani 1 1 d .
C8 C 0.60600(19) 0.44710(16) 0.31117(16) 0.0177(3) Uani 1 1 d .
H8 H 0.6154 0.3659 0.3720 0.021 Uiso 1 1 calc R
C9 C 0.47331(19) 0.54176(17) 0.29521(17) 0.0196(3) Uani 1 1 d .
H9 H 0.3924 0.5249 0.3450 0.024 Uiso 1 1 calc R
C10 C 0.45820(19) 0.66103(17) 0.20680(18) 0.0199(3) Uani 1 1 d .
H10 H 0.3690 0.7274 0.1983 0.024 Uiso 1 1 calc R
C11 C 0.57424(19) 0.68270(17) 0.13088(17) 0.0196(3) Uani 1 1 d .
H11 H 0.5627 0.7624 0.0679 0.023 Uiso 1 1 calc R
C12 C 0.70713(19) 0.58831(16) 0.14672(16) 0.0172(3) Uani 1 1 d .
H12 H 0.7863 0.6040 0.0947 0.021 Uiso 1 1 calc R
C13 C 1.00682(18) -0.05928(17) 0.24830(17) 0.0174(3) Uani 1 1 d .
C14 C 0.75758(18) 0.06042(16) 0.32840(16) 0.0155(3) Uani 1 1 d .
C15 C 0.75794(18) 0.05374(16) 0.05509(17) 0.0160(3) Uani 1 1 d .

loop_
_atom_site_aniso_label
_atom_site_aniso_U_11
_atom_site_aniso_U_22
_atom_site_aniso_U_33
_atom_site_aniso_U_23
_atom_site_aniso_U_13
_atom_site_aniso_U_12
Cr1 0.01264(13) 0.01121(13) 0.01207(13) 0.00174(8) 0.00368(9) 0.00051(8)
O1 0.0234(6) 0.0171(5) 0.0371(7) 0.0041(4) 0.0098(5) 0.0058(4)
O2 0.0208(5) 0.0230(5) 0.0173(5) -0.0003(4) 0.0013(4) 0.0002(4)
O3 0.0180(5) 0.0224(5) 0.0247(6) 0.0074(4) 0.0099(4) 0.0015(4)
N1 0.0162(6) 0.0215(6) 0.0181(7) 0.0043(5) 0.0048(5) 0.0018(5)
C1 0.0178(7) 0.0136(6) 0.0151(7) 0.0040(5) 0.0039(5) -0.0019(5)
C2 0.0176(7) 0.0167(7) 0.0167(7) 0.0025(5) 0.0073(6) -0.0013(5)
C3 0.0153(7) 0.0120(6) 0.0197(7) 0.0013(5) 0.0041(6) -0.0026(5)
C4 0.0179(7) 0.0133(6) 0.0143(7) 0.0018(5) 0.0022(5) -0.0023(5)
C5 0.0175(7) 0.0112(6) 0.0153(7) -0.0009(5) 0.0054(5) -0.0021(5)
C6 0.0166(7) 0.0105(6) 0.0175(7) 0.0012(5) 0.0041(5) -0.0026(5)
C7 0.0168(7) 0.0121(6) 0.0149(7) -0.0014(5) 0.0018(5) -0.0013(5)
C8 0.0202(7) 0.0152(7) 0.0172(7) 0.0025(5) 0.0050(6) -0.0003(5)
C9 0.0177(7) 0.0210(7) 0.0196(7) -0.0003(6) 0.0060(6) -0.0003(6)
C10 0.0171(7) 0.0177(7) 0.0215(7) -0.0002(6) 0.0018(6) 0.0031(5)
C11 0.0223(8) 0.0148(7) 0.0189(7) 0.0036(5) 0.0020(6) 0.0006(5)
C12 0.0185(7) 0.0161(7) 0.0162(7) 0.0016(5) 0.0046(5) -0.0018(5)
C13 0.0142(7) 0.0191(7) 0.0183(7) 0.0016(5) 0.0047(5) -0.0020(5)
C14 0.0173(7) 0.0122(6) 0.0154(7) 0.0022(5) 0.0024(5) 0.0029(5)
C15 0.0177(7) 0.0140(7) 0.0189(7) 0.0042(5) 0.0086(6) 0.0036(5)

loop_
_atom_type_symbol
_atom_type_description
_atom_type_scat_dispersion_real
_atom_type_scat_dispersion_imag
_atom_type_scat_source
C C 0.0181 0.0091 'International Tables Vol C Tables 4.2.6.8 and 6.1.1.4'
H H 0.0000 0.0000 'International Tables Vol C Tables 4.2.6.8 and 6.1.1.4'
N N 0.0311 0.0180 'International Tables Vol C Tables 4.2.6.8 and 6.1.1.4'
Cr Cr -0.1635 2.4439 'International Tables Vol C Tables 4.2.6.8 and 6.1.1.4'
O O 0.0492 0.0322 'International Tables Vol C Tables 4.2.6.8 and 6.1.1.4'

loop_
_geom_angle_atom_site_label_1
_geom_angle_atom_site_label_2
_geom_angle_atom_site_label_3
_geom_angle
_geom_angle_publ_flag
C14 Cr1 C15 86.22(6) yes
C14 Cr1 C13 91.16(6) yes
C15 Cr1 C13 89.32(6) yes
C14 Cr1 C5 87.44(6) yes
C15 Cr1 C5 138.18(6) yes
C13 Cr1 C5 132.12(6) yes
C14 Cr1 C1 134.76(6) yes
C15 Cr1 C1 89.74(6) yes
C13 Cr1 C1 133.87(6) yes
C5 Cr1 C1 66.57(5) yes
C14 Cr1 C6 100.97(6) yes
C15 Cr1 C6 104.22(6) yes
C13 Cr1 C6 162.27(6) yes
C5 Cr1 C6 37.24(5) yes
C1 Cr1 C6 37.13(5) yes
C14 Cr1 C4 103.46(6) yes
C15 Cr1 C4 167.59(6) yes
C13 Cr1 C4 98.11(6) yes
C5 Cr1 C4 36.89(5) yes
C1 Cr1 C4 77.95(5) yes
C6 Cr1 C4 66.66(5) yes
C14 Cr1 C2 165.46(6) yes
C15 Cr1 C2 103.80(6) yes
C13 Cr1 C2 99.37(6) yes
C5 Cr1 C2 78.06(5) yes
C1 Cr1 C2 36.85(5) yes
C6 Cr1 C2 66.62(5) yes
C4 Cr1 C2 65.30(5) yes
C14 Cr1 C3 136.97(6) yes
C15 Cr1 C3 136.39(6) yes
C13 Cr1 C3 84.87(6) yes
C5 Cr1 C3 65.16(5) yes
C1 Cr1 C3 65.11(5) yes
C6 Cr1 C3 77.44(5) yes
C4 Cr1 C3 35.76(5) yes
C2 Cr1 C3 35.81(5) yes
C3 N1 H1A 116.3(13) ?
C3 N1 H1B 116.3(13) ?
H1A N1 H1B 115.7(18) ?
C2 C1 C6 121.71(13) ?
C2 C1 Cr1 73.29(8) ?
C6 C1 Cr1 72.93(8) ?
C2 C1 H1 119.1 ?
C6 C1 H1 119.1 ?
Cr1 C1 H1 126.6 ?
C1 C2 C3 120.65(13) ?
C1 C2 Cr1 69.86(8) ?
C3 C2 Cr1 76.10(8) ?
C1 C2 H2 119.7 ?
C3 C2 H2 119.7 ?
Cr1 C2 H2 126.2 ?
N1 C3 C4 120.97(13) ?
N1 C3 C2 121.31(14) ?
C4 C3 C2 117.71(13) ?
N1 C3 Cr1 135.34(10) ?
C4 C3 Cr1 68.02(8) ?
C2 C3 Cr1 68.09(8) ?
C5 C4 C3 120.66(13) ?
C5 C4 Cr1 69.41(8) ?
C3 C4 Cr1 76.22(8) ?
C5 C4 H4 119.7 ?
C3 C4 H4 119.7 ?
Cr1 C4 H4 126.6 ?
C4 C5 C6 121.92(13) ?
C4 C5 Cr1 73.70(8) ?
C6 C5 Cr1 73.38(8) ?
C4 C5 H5 119.0 ?
C6 C5 H5 119.0 ?
Cr1 C5 H5 125.7 ?
C1 C6 C5 116.73(13) ?
C1 C6 C7 122.25(13) ?
C5 C6 C7 121.01(13) ?
C1 C6 Cr1 69.94(8) ?
C5 C6 Cr1 69.38(8) ?
C7 C6 Cr1 132.50(10) ?
C8 C7 C12 118.83(13) ?
C8 C7 C6 121.33(13) ?
C12 C7 C6 119.70(13) ?
C9 C8 C7 120.49(14) ?
C9 C8 H8 119.8 ?
C7 C8 H8 119.8 ?
C8 C9 C10 120.33(14) ?
C8 C9 H9 119.8 ?
C10 C9 H9 119.8 ?
C11 C10 C9 119.59(14) ?
C11 C10 H10 120.2 ?
C9 C10 H10 120.2 ?
C12 C11 C10 120.19(14) ?
C12 C11 H11 119.9 ?
C10 C11 H11 119.9 ?
C11 C12 C7 120.54(14) ?
C11 C12 H12 119.7 ?
C7 C12 H12 119.7 ?
O1 C13 Cr1 179.44(14) ?
O3 C14 Cr1 177.48(12) ?
O2 C15 Cr1 177.45(13) ?

loop_
_geom_bond_atom_site_label_1
_geom_bond_atom_site_label_2
_geom_bond_distance
_geom_bond_publ_flag
Cr1 C14 1.8307(15) yes
Cr1 C15 1.8314(15) yes
Cr1 C13 1.8516(15) yes
Cr1 C5 2.1922(13) yes
Cr1 C1 2.2054(14) yes
Cr1 C6 2.2444(14) yes
Cr1 C4 2.2477(14) yes
Cr1 C2 2.2499(14) yes
Cr1 C3 2.3541(14) yes
O1 C13 1.1527(19) ?
O2 C15 1.1580(18) ?
O3 C14 1.1577(19) ?
N1 C3 1.356(2) ?
N1 H1A 0.87(2) ?
N1 H1B 0.83(2) ?
C1 C2 1.409(2) ?
C1 C6 1.417(2) ?
C1 H1 0.9500 ?
C2 C3 1.419(2) ?
C2 H2 0.9500 ?
C3 C4 1.416(2) ?
C4 C5 1.406(2) ?
C4 H4 0.9500 ?
C5 C6 1.417(2) ?
C5 H5 0.9500 ?
C6 C7 1.485(2) ?
C7 C8 1.394(2) ?
C7 C12 1.398(2) ?
C8 C9 1.388(2) ?
C8 H8 0.9500 ?
C9 C10 1.389(2) ?
C9 H9 0.9500 ?
C10 C11 1.388(2) ?
C10 H10 0.9500 ?
C11 C12 1.388(2) ?
C11 H11 0.9500 ?
C12 H12 0.9500 ?

loop_
_geom_hbond_atom_site_label_D
_geom_hbond_atom_site_label_H
_geom_hbond_atom_site_label_A
_geom_hbond_distance_DH
_geom_hbond_distance_HA
_geom_hbond_distance_DA
_geom_hbond_angle_DHA
_geom_hbond_site_symmetry_A
N1 H1A O2 0.87(2) 2.21(2) 3.0424(18) 160.9(19) 2_755
N1 H1B O3 0.83(2) 2.30(2) 3.0620(17) 153.0(17) 2_756

loop_
_geom_torsion_atom_site_label_1
_geom_torsion_atom_site_label_2
_geom_torsion_atom_site_label_3
_geom_torsion_atom_site_label_4
_geom_torsion
C14 Cr1 C1 C2 161.78(9)
C15 Cr1 C1 C2 -113.82(9)
C13 Cr1 C1 C2 -25.01(12)
C5 Cr1 C1 C2 101.67(9)
C6 Cr1 C1 C2 131.78(12)
C4 Cr1 C1 C2 64.69(8)
C3 Cr1 C1 C2 29.34(8)
C14 Cr1 C1 C6 30.00(12)
C15 Cr1 C1 C6 114.40(9)
C13 Cr1 C1 C6 -156.80(9)
C5 Cr1 C1 C6 -30.11(8)
C4 Cr1 C1 C6 -67.10(8)
C2 Cr1 C1 C6 -131.78(12)
C3 Cr1 C1 C6 -102.44(9)
C6 C1 C2 C3 -2.1(2)
Cr1 C1 C2 C3 -59.02(12)
C6 C1 C2 Cr1 56.92(12)
C14 Cr1 C2 C1 -62.1(2)
C15 Cr1 C2 C1 70.39(9)
C13 Cr1 C2 C1 162.00(9)
C5 Cr1 C2 C1 -66.70(8)
C6 Cr1 C2 C1 -29.37(8)
C4 Cr1 C2 C1 -103.32(9)
C3 Cr1 C2 C1 -130.56(13)
C14 Cr1 C2 C3 68.4(2)
C15 Cr1 C2 C3 -159.05(9)
C13 Cr1 C2 C3 -67.44(9)
C5 Cr1 C2 C3 63.85(8)
C1 Cr1 C2 C3 130.56(13)
C6 Cr1 C2 C3 101.19(9)
C4 Cr1 C2 C3 27.23(8)
C1 C2 C3 N1 -173.24(13)
Cr1 C2 C3 N1 130.74(13)
C1 C2 C3 C4 7.8(2)
Cr1 C2 C3 C4 -48.17(12)
C1 C2 C3 Cr1 56.01(12)
C14 Cr1 C3 N1 87.06(17)
C15 Cr1 C3 N1 -82.73(17)
C13 Cr1 C3 N1 0.87(16)
C5 Cr1 C3 N1 142.46(17)
C1 Cr1 C3 N1 -143.10(17)
C6 Cr1 C3 N1 179.74(16)
C4 Cr1 C3 N1 112.40(18)
C2 Cr1 C3 N1 -112.95(19)
C14 Cr1 C3 C4 -25.34(12)
C15 Cr1 C3 C4 164.87(9)
C13 Cr1 C3 C4 -111.53(9)
C5 Cr1 C3 C4 30.06(8)
C1 Cr1 C3 C4 104.50(9)
C6 Cr1 C3 C4 67.34(8)
C2 Cr1 C3 C4 134.65(13)
C14 Cr1 C3 C2 -159.99(9)
C15 Cr1 C3 C2 30.22(12)
C13 Cr1 C3 C2 113.82(9)
C5 Cr1 C3 C2 -104.59(9)
C1 Cr1 C3 C2 -30.15(8)
C6 Cr1 C3 C2 -67.30(9)
C4 Cr1 C3 C2 -134.65(13)
N1 C3 C4 C5 173.78(13)
C2 C3 C4 C5 -7.3(2)
Cr1 C3 C4 C5 -55.51(12)
N1 C3 C4 Cr1 -130.72(13)
C2 C3 C4 Cr1 48.20(12)
C14 Cr1 C4 C5 -66.70(9)
C15 Cr1 C4 C5 73.9(3)
C13 Cr1 C4 C5 -159.86(9)
C1 Cr1 C4 C5 66.87(8)
C6 Cr1 C4 C5 29.60(8)
C2 Cr1 C4 C5 103.50(9)
C3 Cr1 C4 C5 130.77(12)
C14 Cr1 C4 C3 162.52(8)
C15 Cr1 C4 C3 -56.9(3)
C13 Cr1 C4 C3 69.36(9)
C5 Cr1 C4 C3 -130.77(12)
C1 Cr1 C4 C3 -63.90(8)
C6 Cr1 C4 C3 -101.18(9)
C2 Cr1 C4 C3 -27.27(8)
C3 C4 C5 C6 1.0(2)
Cr1 C4 C5 C6 -57.78(12)
C3 C4 C5 Cr1 58.77(12)
C14 Cr1 C5 C4 116.60(9)
C15 Cr1 C5 C4 -161.97(9)
C13 Cr1 C5 C4 27.35(12)
C1 Cr1 C5 C4 -101.44(9)
C6 Cr1 C5 C4 -131.47(12)
C2 Cr1 C5 C4 -64.55(8)
C3 Cr1 C5 C4 -29.19(8)
C14 Cr1 C5 C6 -111.93(9)
C15 Cr1 C5 C6 -30.50(13)
C13 Cr1 C5 C6 158.82(9)
C1 Cr1 C5 C6 30.03(8)
C4 Cr1 C5 C6 131.47(12)
C2 Cr1 C5 C6 66.92(9)
C3 Cr1 C5 C6 102.28(9)
C2 C1 C6 C5 -4.2(2)
Cr1 C1 C6 C5 52.86(11)
C2 C1 C6 C7 174.58(13)
Cr1 C1 C6 C7 -128.32(13)
C2 C1 C6 Cr1 -57.09(12)
C4 C5 C6 C1 4.8(2)
Cr1 C5 C6 C1 -53.14(11)
C4 C5 C6 C7 -174.04(12)
Cr1 C5 C6 C7 128.03(12)
C4 C5 C6 Cr1 57.93(12)
C14 Cr1 C6 C1 -158.80(9)
C15 Cr1 C6 C1 -69.96(9)
C13 Cr1 C6 C1 68.8(2)
C5 Cr1 C6 C1 130.47(12)
C4 Cr1 C6 C1 101.14(9)
C2 Cr1 C6 C1 29.16(8)
C3 Cr1 C6 C1 65.17(8)
C14 Cr1 C6 C5 70.73(9)
C15 Cr1 C6 C5 159.57(9)
C13 Cr1 C6 C5 -61.6(2)
C1 Cr1 C6 C5 -130.47(12)
C4 Cr1 C6 C5 -29.33(8)
C2 Cr1 C6 C5 -101.32(9)
C3 Cr1 C6 C5 -65.30(8)
C14 Cr1 C6 C7 -42.96(14)
C15 Cr1 C6 C7 45.88(15)
C13 Cr1 C6 C7 -175.31(17)
C5 Cr1 C6 C7 -113.69(17)
C1 Cr1 C6 C7 115.84(17)
C4 Cr1 C6 C7 -143.02(15)
C2 Cr1 C6 C7 145.00(15)
C3 Cr1 C6 C7 -178.99(14)
C1 C6 C7 C8 146.36(14)
C5 C6 C7 C8 -34.9(2)
Cr1 C6 C7 C8 54.75(19)
C1 C6 C7 C12 -37.9(2)
C5 C6 C7 C12 140.84(14)
Cr1 C6 C7 C12 -129.53(13)
C12 C7 C8 C9 -1.4(2)
C6 C7 C8 C9 174.32(13)
C7 C8 C9 C10 -0.1(2)
C8 C9 C10 C11 1.7(2)
C9 C10 C11 C12 -1.8(2)
C10 C11 C12 C7 0.2(2)
C8 C7 C12 C11 1.4(2)
C6 C7 C12 C11 -174.44(13)
